data_4118064
loop_
_publ_author_name
'David P. Mills'
'Oliver J. Cooper'
'Floriana Tuna'
'Eric J. L. McInnes'
'E. Stephen Davies'
'Jonathan McMaster'
'Fabrizio Moro'
'William Lewis'
'Alexander J. Blake'
'Stephen T. Liddle'

_publ_section_title
;
 Synthesis of a Uranium(VI)-Carbene: Reductive Formation of
 Uranyl(V)-Methanides, Oxidative Preparation of a [R2C=U=O]2+ Analogue of
 the [O=U=O]2+ Uranyl Ion (R = Ph2PNSiMe3), and Comparison of the Nature
 of UIV=C, UV=C, and UVI=C Double Bonds
;
_journal_name_full 'Journal of the American Chemical Society'
_journal_page_first 10047
_journal_page_last 10054
_journal_paper_doi 10.1021/ja301333f
_journal_volume 134
_journal_year 2012
_chemical_formula_moiety 'C62 H78 Cl N4 O4 P4 Si4 U2, 3(C7 H8)'
_chemical_formula_sum 'C83 H102 Cl N4 O4 P4 Si4 U2'
_chemical_formula_weight 1967.44
_chemical_name_systematic
; 
 ? 
;
_space_group_IT_number 2
_symmetry_cell_setting triclinic
_symmetry_space_group_name_Hall '-P 1'
_symmetry_space_group_name_H-M 'P -1'
_atom_sites_solution_hydrogens 'geom, Me from difmap'
_atom_sites_solution_primary direct
_atom_sites_solution_secondary difmap
_audit_creation_method
;
CrysAlisPro, Agilent Technologies,
Version 1.171.34.46 (release 25-11-2010 CrysAlis171 .NET)
(compiled Nov 25 2010,17:55:46)
;
_cell_angle_alpha 90.983(2)
_cell_angle_beta 101.845(3)
_cell_angle_gamma 108.449(2)
_cell_formula_units_Z 2
_cell_length_a 12.2398(4)
_cell_length_b 17.5642(4)
_cell_length_c 21.2961(6)
_cell_measurement_reflns_used 18211
_cell_measurement_temperature 90(2)
_cell_measurement_theta_max 74.44
_cell_measurement_theta_min 3.26
_cell_volume 4233.9(2)
_computing_cell_refinement
;
CrysAlisPro, Oxford Diffraction Ltd.,
Version 1.171.34.36 (release 02-08-2010 CrysAlis171 .NET)
(compiled Nov  6 2009,16:24:50)
;
_computing_data_collection
;
CrysAlisPro, Oxford Diffraction Ltd.,
Version 1.171.34.36 (release 02-08-2010 CrysAlis171 .NET)
(compiled Nov  6 2009,16:24:50)
;
_computing_data_reduction
;
CrysAlisPro, Oxford Diffraction Ltd.,
Version 1.171.34.36 (release 02-08-2010 CrysAlis171 .NET)
(compiled Nov  6 2009,16:24:50)
;
_computing_molecular_graphics ' ? '
_computing_publication_material 'enCIFer (Allen et al., 2004); PLATON (Spek, 2009)'
_computing_structure_refinement 'SHELXL97 (Sheldrick, 2008)'
_computing_structure_solution ' ? '
_diffrn_ambient_temperature 90(2)
_diffrn_detector_area_resol_mean 10.3613
_diffrn_measured_fraction_theta_full 0.999
_diffrn_measured_fraction_theta_max 0.999
_diffrn_measurement_device_type 'SuperNova, Single source at offset), Atlas'
_diffrn_measurement_method '\w scans'
_diffrn_radiation_monochromator mirror
_diffrn_radiation_source 'SuperNova (Cu) X-ray Source'
_diffrn_radiation_type 'Cu K\a'
_diffrn_radiation_wavelength 1.5418
_diffrn_reflns_av_R_equivalents 0.042
_diffrn_reflns_av_sigmaI/netI 0.047
_diffrn_reflns_limit_h_max 14
_diffrn_reflns_limit_h_min -14
_diffrn_reflns_limit_k_max 21
_diffrn_reflns_limit_k_min -19
_diffrn_reflns_limit_l_max 25
_diffrn_reflns_limit_l_min -25
_diffrn_reflns_number 37152
_diffrn_reflns_theta_full 67.50
_diffrn_reflns_theta_max 67.50
_diffrn_reflns_theta_min 3.55
_diffrn_standards_decay_% 0
_diffrn_standards_number 0
_exptl_absorpt_coefficient_mu 12.616
_exptl_absorpt_correction_T_max 0.820
_exptl_absorpt_correction_T_min 0.331
_exptl_absorpt_correction_type analytical
_exptl_absorpt_process_details
;
CrysAlisPro, Oxford Diffraction Ltd., 
Version 1.171.34.36 (release 02-08-2010 CrysAlis171 .NET) 
(compiled Jan  5 2010,16:28:46) 
Analytical numeric absorption correction using a multifaceted crystal 
model based on expressions derived by R.C. Clark & J.S. Reid. 
(Clark, R. C. & Reid, J. S. (1995). Acta Cryst. A51, 887-897) 
;
_exptl_crystal_colour yellow
_exptl_crystal_density_diffrn 1.543
_exptl_crystal_description lath
_exptl_crystal_F_000 1954
_exptl_crystal_size_max 0.1401
_exptl_crystal_size_mid 0.0606
_exptl_crystal_size_min 0.0191
_refine_diff_density_max 3.40
_refine_diff_density_min -1.17
_refine_diff_density_rms 0.16
_refine_ls_extinction_method none
_refine_ls_goodness_of_fit_ref 1.06
_refine_ls_hydrogen_treatment constr
_refine_ls_matrix_type full
_refine_ls_number_parameters 934
_refine_ls_number_reflns 15255
_refine_ls_number_restraints 4
_refine_ls_restrained_S_all 1.06
_refine_ls_R_factor_all 0.0471
_refine_ls_R_factor_gt 0.0380
_refine_ls_shift/su_max 0.002
_refine_ls_shift/su_mean 0.000
_refine_ls_structure_factor_coef Fsqd
_refine_ls_weighting_details 'calc w=1/[\s^2^(Fo^2^)+(0.047P)^2^+15.151P] where P=(Fo^2^+2Fc^2^)/3'
_refine_ls_weighting_scheme calc
_refine_ls_wR_factor_gt 0.0925
_refine_ls_wR_factor_ref 0.0974
_reflns_number_gt 13050
_reflns_number_total 15255
_reflns_threshold_expression I>2\s(I)
_cod_data_source_file ja301333f_si_001_1.cif
_cod_data_source_block 2
_cod_original_cell_volume 4233.8(2)
_cod_database_code 4118064

loop_
_symmetry_equiv_pos_as_xyz
'x, y, z'
'-x, -y, -z'

loop_
_atom_site_label
_atom_site_type_symbol
_atom_site_fract_x
_atom_site_fract_y
_atom_site_fract_z
_atom_site_U_iso_or_equiv
_atom_site_adp_type
_atom_site_occupancy
_atom_site_symmetry_multiplicity
_atom_site_calc_flag
_atom_site_refinement_flags
U1 U 0.254691(16) 0.578939(10) 0.277015(9) 0.01247(6) Uani 1 1 d .
O1 O 0.2440(4) 0.5233(2) 0.3461(2) 0.0163(8) Uani 1 1 d .
O2 O 0.2668(4) 0.6383(2) 0.2105(2) 0.0199(9) Uani 1 1 d .
O3 O 0.1930(4) 0.6729(2) 0.3245(2) 0.0180(9) Uani 1 1 d .
Cl1 Cl 0.45870(13) 0.70374(8) 0.34699(7) 0.0224(3) Uani 1 1 d .
C1 C 0.1834(5) 0.4605(3) 0.1782(3) 0.0152(11) Uani 1 1 d .
H1A H 0.1875 0.4842 0.1371 0.018 Uiso 1 1 calc R
P1 P 0.31001(13) 0.43681(8) 0.20799(7) 0.0130(3) Uani 1 1 d .
C2 C 0.3698(6) 0.4273(3) 0.1379(3) 0.0168(12) Uani 1 1 d .
C3 C 0.2964(6) 0.3821(4) 0.0822(3) 0.0231(13) Uani 1 1 d .
H3A H 0.2160 0.3588 0.0803 0.028 Uiso 1 1 calc R
C4 C 0.3408(6) 0.3712(4) 0.0296(3) 0.0259(14) Uani 1 1 d .
H4A H 0.2907 0.3403 -0.0073 0.031 Uiso 1 1 calc R
C5 C 0.4594(7) 0.4061(5) 0.0315(3) 0.0318(16) Uani 1 1 d .
H5A H 0.4895 0.3976 -0.0038 0.038 Uiso 1 1 calc R
C6 C 0.5337(6) 0.4535(4) 0.0855(3) 0.0290(15) Uani 1 1 d .
H6A H 0.6133 0.4783 0.0862 0.035 Uiso 1 1 calc R
C7 C 0.4890(6) 0.4643(4) 0.1394(3) 0.0215(13) Uani 1 1 d .
H7A H 0.5388 0.4961 0.1760 0.026 Uiso 1 1 calc R
C8 C 0.2837(5) 0.3397(3) 0.2407(3) 0.0172(12) Uani 1 1 d .
C9 C 0.3021(6) 0.2750(4) 0.2109(3) 0.0234(13) Uani 1 1 d .
H9A H 0.3220 0.2793 0.1710 0.028 Uiso 1 1 calc R
C10 C 0.2910(7) 0.2042(4) 0.2405(4) 0.0313(16) Uani 1 1 d .
H10A H 0.3043 0.1617 0.2203 0.038 Uiso 1 1 calc R
C11 C 0.2605(7) 0.1960(4) 0.2992(3) 0.0296(15) Uani 1 1 d .
H11A H 0.2531 0.1480 0.3185 0.036 Uiso 1 1 calc R
C12 C 0.2406(6) 0.2597(4) 0.3297(3) 0.0244(14) Uani 1 1 d .
H12A H 0.2188 0.2541 0.3691 0.029 Uiso 1 1 calc R
C13 C 0.2534(5) 0.3318(4) 0.3010(3) 0.0194(12) Uani 1 1 d .
H13A H 0.2419 0.3747 0.3217 0.023 Uiso 1 1 calc R
N1 N 0.3950(4) 0.5078(3) 0.2607(2) 0.0147(10) Uani 1 1 d .
Si1 Si 0.52121(14) 0.50995(9) 0.31767(8) 0.0161(3) Uani 1 1 d .
C26 C 0.6484(5) 0.5991(4) 0.3077(3) 0.0192(12) Uani 1 1 d .
H26A H 0.6277 0.6472 0.3103 0.029 Uiso 1 1 calc R
H26B H 0.6662 0.5923 0.2666 0.029 Uiso 1 1 calc R
H26C H 0.7163 0.6034 0.3413 0.029 Uiso 1 1 calc R
C27 C 0.5602(6) 0.4160(4) 0.3098(3) 0.0221(13) Uani 1 1 d .
H27A H 0.5070 0.3730 0.3268 0.033 Uiso 1 1 calc R
H27B H 0.6397 0.4251 0.3332 0.033 Uiso 1 1 calc R
H27C H 0.5538 0.4016 0.2651 0.033 Uiso 1 1 calc R
C28 C 0.5013(5) 0.5170(4) 0.4019(3) 0.0180(12) Uani 1 1 d .
H28A H 0.4856 0.5660 0.4102 0.027 Uiso 1 1 calc R
H28B H 0.5720 0.5170 0.4315 0.027 Uiso 1 1 calc R
H28C H 0.4361 0.4718 0.4074 0.027 Uiso 1 1 calc R
P2 P 0.04168(13) 0.43693(8) 0.19106(7) 0.0148(3) Uani 1 1 d .
C14 C -0.0578(5) 0.4352(4) 0.1143(3) 0.0195(12) Uani 1 1 d .
C15 C -0.1541(6) 0.3687(4) 0.0864(3) 0.0278(15) Uani 1 1 d .
H15A H -0.1666 0.3204 0.1056 0.033 Uiso 1 1 calc R
C16 C -0.2321(7) 0.3732(5) 0.0303(4) 0.0347(17) Uani 1 1 d .
H16A H -0.2958 0.3281 0.0118 0.042 Uiso 1 1 calc R
C17 C -0.2146(7) 0.4452(5) 0.0020(4) 0.0357(17) Uani 1 1 d .
H17A H -0.2667 0.4483 -0.0356 0.043 Uiso 1 1 calc R
C18 C -0.1195(7) 0.5131(5) 0.0296(3) 0.0315(16) Uani 1 1 d .
H18A H -0.1084 0.5615 0.0107 0.038 Uiso 1 1 calc R
C19 C -0.0410(6) 0.5081(4) 0.0858(3) 0.0238(14) Uani 1 1 d .
H19A H 0.0227 0.5532 0.1043 0.029 Uiso 1 1 calc R
C20 C -0.0041(5) 0.3378(4) 0.2179(3) 0.0178(12) Uani 1 1 d .
C21 C 0.0013(6) 0.2717(4) 0.1818(3) 0.0207(13) Uani 1 1 d .
H21A H 0.0251 0.2792 0.1430 0.025 Uiso 1 1 calc R
C22 C -0.0286(6) 0.1957(4) 0.2034(3) 0.0280(15) Uani 1 1 d .
H22A H -0.0256 0.1522 0.1792 0.034 Uiso 1 1 calc R
C23 C -0.0627(7) 0.1851(4) 0.2612(4) 0.0298(15) Uani 1 1 d .
H23A H -0.0818 0.1340 0.2760 0.036 Uiso 1 1 calc R
C24 C -0.0694(6) 0.2483(4) 0.2977(3) 0.0270(14) Uani 1 1 d .
H24A H -0.0933 0.2397 0.3365 0.032 Uiso 1 1 calc R
C25 C -0.0400(6) 0.3253(4) 0.2762(3) 0.0207(13) Uani 1 1 d .
H25A H -0.0445 0.3683 0.3006 0.025 Uiso 1 1 calc R
N2 N 0.0442(4) 0.5075(3) 0.2405(2) 0.0149(10) Uani 1 1 d .
Si2 Si -0.06914(15) 0.53570(10) 0.26075(8) 0.0187(3) Uani 1 1 d .
C29 C -0.2151(6) 0.4601(4) 0.2224(4) 0.0308(16) Uani 1 1 d .
H29A H -0.2190 0.4084 0.2378 0.046 Uiso 1 1 calc R
H29B H -0.2242 0.4565 0.1765 0.046 Uiso 1 1 calc R
H29C H -0.2772 0.4765 0.2333 0.046 Uiso 1 1 calc R
C30 C -0.0513(6) 0.5409(4) 0.3499(3) 0.0247(14) Uani 1 1 d .
H30A H -0.0628 0.4879 0.3640 0.037 Uiso 1 1 calc R
H30B H -0.1087 0.5618 0.3615 0.037 Uiso 1 1 calc R
H30C H 0.0267 0.5756 0.3700 0.037 Uiso 1 1 calc R
C31 C -0.0654(6) 0.6359(4) 0.2302(4) 0.0286(15) Uani 1 1 d .
H31A H 0.0107 0.6750 0.2475 0.043 Uiso 1 1 calc R
H31B H -0.1253 0.6527 0.2434 0.043 Uiso 1 1 calc R
H31C H -0.0798 0.6312 0.1840 0.043 Uiso 1 1 calc R
U2 U 0.293299(17) 0.770673(11) 0.376740(9) 0.01552(6) Uani 1 1 d .
O4 O 0.4081(4) 0.8607(3) 0.4222(2) 0.0236(9) Uani 1 1 d .
C32 C 0.0923(5) 0.7973(3) 0.3934(3) 0.0161(12) Uani 1 1 d .
H32A H 0.0227 0.7537 0.3700 0.019 Uiso 1 1 calc R
P3 P 0.12733(13) 0.77737(8) 0.47297(7) 0.0142(3) Uani 1 1 d .
C33 C -0.0114(6) 0.7190(3) 0.4930(3) 0.0186(12) Uani 1 1 d .
C34 C -0.1155(6) 0.7336(4) 0.4642(3) 0.0204(13) Uani 1 1 d .
H34A H -0.1135 0.7715 0.4342 0.024 Uiso 1 1 calc R
C35 C -0.2209(6) 0.6923(4) 0.4799(3) 0.0256(14) Uani 1 1 d .
H35A H -0.2896 0.7022 0.4601 0.031 Uiso 1 1 calc R
C36 C -0.2250(6) 0.6361(4) 0.5251(3) 0.0290(15) Uani 1 1 d .
H36A H -0.2963 0.6080 0.5354 0.035 Uiso 1 1 calc R
C37 C -0.1220(6) 0.6221(4) 0.5547(3) 0.0262(14) Uani 1 1 d .
H37A H -0.1242 0.5852 0.5856 0.031 Uiso 1 1 calc R
C38 C -0.0165(6) 0.6628(4) 0.5387(3) 0.0220(13) Uani 1 1 d .
H38A H 0.0519 0.6526 0.5585 0.026 Uiso 1 1 calc R
C39 C 0.1827(5) 0.8666(3) 0.5303(3) 0.0173(12) Uani 1 1 d .
C40 C 0.3005(6) 0.9153(4) 0.5378(3) 0.0219(13) Uani 1 1 d .
H40A H 0.3479 0.9025 0.5132 0.026 Uiso 1 1 calc R
C41 C 0.3466(6) 0.9827(4) 0.5819(3) 0.0234(13) Uani 1 1 d .
H41A H 0.4251 1.0148 0.5870 0.028 Uiso 1 1 calc R
C42 C 0.2761(6) 1.0026(4) 0.6184(3) 0.0244(14) Uani 1 1 d .
H42A H 0.3069 1.0484 0.6474 0.029 Uiso 1 1 calc R
C43 C 0.1598(6) 0.9540(4) 0.6116(3) 0.0229(13) Uani 1 1 d .
H43A H 0.1130 0.9667 0.6366 0.028 Uiso 1 1 calc R
C44 C 0.1124(6) 0.8863(4) 0.5674(3) 0.0186(12) Uani 1 1 d .
H44A H 0.0340 0.8542 0.5626 0.022 Uiso 1 1 calc R
N3 N 0.2206(5) 0.7306(3) 0.4752(2) 0.0183(10) Uani 1 1 d .
Si3 Si 0.29051(15) 0.68252(10) 0.53309(8) 0.0189(3) Uani 1 1 d .
C57 C 0.3074(7) 0.7264(4) 0.6167(3) 0.0316(16) Uani 1 1 d .
H57A H 0.3146 0.7824 0.6159 0.047 Uiso 1 1 calc R
H57B H 0.3769 0.7210 0.6441 0.047 Uiso 1 1 calc R
H57C H 0.2393 0.6983 0.6329 0.047 Uiso 1 1 calc R
C58 C 0.4401(6) 0.6948(4) 0.5176(4) 0.0265(14) Uani 1 1 d .
H58A H 0.4836 0.7511 0.5191 0.040 Uiso 1 1 calc R
H58B H 0.4315 0.6691 0.4759 0.040 Uiso 1 1 calc R
H58C H 0.4818 0.6704 0.5500 0.040 Uiso 1 1 calc R
C59 C 0.2096(7) 0.5718(4) 0.5212(4) 0.0307(16) Uani 1 1 d .
H59A H 0.2094 0.5514 0.4790 0.046 Uiso 1 1 calc R
H59B H 0.1297 0.5619 0.5253 0.046 Uiso 1 1 calc R
H59C H 0.2480 0.5451 0.5531 0.046 Uiso 1 1 calc R
P4 P 0.12547(13) 0.87678(8) 0.34603(7) 0.0152(3) Uani 1 1 d .
C45 C -0.0116(6) 0.8858(4) 0.2990(3) 0.0193(13) Uani 1 1 d .
C46 C -0.0092(6) 0.9527(4) 0.2638(3) 0.0223(13) Uani 1 1 d .
H46A H 0.0625 0.9911 0.2622 0.027 Uiso 1 1 calc R
C47 C -0.1143(7) 0.9614(4) 0.2313(3) 0.0278(15) Uani 1 1 d .
H47A H -0.1125 1.0050 0.2070 0.033 Uiso 1 1 calc R
C48 C -0.2210(7) 0.9067(4) 0.2346(3) 0.0296(16) Uani 1 1 d .
H48A H -0.2909 0.9142 0.2137 0.036 Uiso 1 1 calc R
C49 C -0.2243(6) 0.8402(4) 0.2690(3) 0.0270(14) Uani 1 1 d .
H49A H -0.2966 0.8027 0.2709 0.032 Uiso 1 1 calc R
C50 C -0.1204(6) 0.8295(4) 0.3006(3) 0.0223(13) Uani 1 1 d .
H50A H -0.1231 0.7842 0.3231 0.027 Uiso 1 1 calc R
C51 C 0.1921(6) 0.9725(3) 0.3949(3) 0.0175(12) Uani 1 1 d .
C52 C 0.3115(6) 1.0141(4) 0.4006(3) 0.0221(13) Uani 1 1 d .
H52A H 0.3560 0.9941 0.3784 0.027 Uiso 1 1 calc R
C53 C 0.3645(6) 1.0866(4) 0.4403(4) 0.0271(14) Uani 1 1 d .
H53A H 0.4442 1.1151 0.4443 0.033 Uiso 1 1 calc R
C54 C 0.2972(6) 1.1156(4) 0.4735(3) 0.0265(14) Uani 1 1 d .
H54A H 0.3321 1.1634 0.5000 0.032 Uiso 1 1 calc R
C55 C 0.1781(6) 1.0734(4) 0.4671(3) 0.0234(13) Uani 1 1 d .
H55A H 0.1335 1.0933 0.4892 0.028 Uiso 1 1 calc R
C56 C 0.1252(6) 1.0020(4) 0.4282(3) 0.0207(13) Uani 1 1 d .
H56A H 0.0455 0.9739 0.4244 0.025 Uiso 1 1 calc R
N4 N 0.2121(5) 0.8586(3) 0.3053(3) 0.0179(10) Uani 1 1 d .
Si4 Si 0.26216(17) 0.88556(10) 0.23615(9) 0.0236(4) Uani 1 1 d .
C60 C 0.2957(9) 0.9951(5) 0.2245(5) 0.048(2) Uani 1 1 d .
H60A H 0.2237 1.0079 0.2162 0.071 Uiso 1 1 calc R
H60B H 0.3328 1.0073 0.1886 0.071 Uiso 1 1 calc R
H60C H 0.3480 1.0264 0.2627 0.071 Uiso 1 1 calc R
C61 C 0.4023(7) 0.8608(5) 0.2455(4) 0.0335(16) Uani 1 1 d .
H61A H 0.4584 0.8916 0.2829 0.050 Uiso 1 1 calc R
H61B H 0.4343 0.8739 0.2080 0.050 Uiso 1 1 calc R
H61C H 0.3862 0.8044 0.2505 0.050 Uiso 1 1 calc R
C62 C 0.1558(8) 0.8246(7) 0.1630(4) 0.054(3) Uani 1 1 d .
H62A H 0.0823 0.8350 0.1580 0.081 Uiso 1 1 calc R
H62B H 0.1427 0.7683 0.1678 0.081 Uiso 1 1 calc R
H62C H 0.1879 0.8390 0.1257 0.081 Uiso 1 1 calc R
C63 C -0.8203(7) 0.2202(5) -0.1129(4) 0.0354(17) Uani 1 1 d .
H63A H -0.8377 0.1926 -0.0758 0.053 Uiso 1 1 calc R
H63B H -0.8655 0.1860 -0.1512 0.053 Uiso 1 1 calc R
H63C H -0.8405 0.2687 -0.1126 0.053 Uiso 1 1 calc R
C64 C -0.6903(7) 0.2410(4) -0.1114(3) 0.0276(15) Uani 1 1 d .
C65 C -0.6259(7) 0.1941(5) -0.0816(4) 0.0348(17) Uani 1 1 d .
H65A H -0.6616 0.1516 -0.0593 0.042 Uiso 1 1 calc R
C66 C -0.5083(7) 0.2097(5) -0.0848(4) 0.0369(17) Uani 1 1 d .
H66A H -0.4666 0.1775 -0.0647 0.044 Uiso 1 1 calc R
C67 C -0.4533(7) 0.2725(4) -0.1173(3) 0.0305(15) Uani 1 1 d .
H67A H -0.3752 0.2822 -0.1199 0.037 Uiso 1 1 calc R
C68 C -0.5157(7) 0.3209(4) -0.1461(3) 0.0312(16) Uani 1 1 d .
H68A H -0.4791 0.3637 -0.1678 0.037 Uiso 1 1 calc R
C69 C -0.6331(7) 0.3058(4) -0.1426(3) 0.0310(16) Uani 1 1 d .
H69A H -0.6737 0.3394 -0.1613 0.037 Uiso 1 1 calc R
C70 C -0.2062(14) 0.1304(11) 0.0173(7) 0.102(5) Uani 1 1 d .
H70A H -0.2515 0.1190 0.0499 0.153 Uiso 1 1 calc R
H70B H -0.2519 0.0988 -0.0221 0.153 Uiso 1 1 calc R
H70C H -0.1862 0.1866 0.0106 0.153 Uiso 1 1 calc R
C71 C -0.0948(14) 0.1096(7) 0.0387(5) 0.076(4) Uani 1 1 d .
C72 C -0.0961(15) 0.0380(7) 0.0643(5) 0.079(4) Uani 1 1 d .
H72A H -0.1665 -0.0003 0.0679 0.095 Uiso 1 1 calc R
C73 C 0.0134(15) 0.0247(6) 0.0848(5) 0.077(4) Uani 1 1 d .
H73A H 0.0144 -0.0236 0.1018 0.093 Uiso 1 1 calc R
C74 C 0.1166(14) 0.0804(7) 0.0804(5) 0.075(4) Uani 1 1 d .
H74A H 0.1873 0.0705 0.0953 0.090 Uiso 1 1 calc R
C75 C 0.1179(13) 0.1526(6) 0.0537(5) 0.064(3) Uani 1 1 d .
H75A H 0.1884 0.1907 0.0500 0.077 Uiso 1 1 calc R
C76 C 0.0112(12) 0.1657(5) 0.0331(5) 0.060(3) Uani 1 1 d .
H76A H 0.0104 0.2133 0.0149 0.072 Uiso 1 1 calc R
C77 C 0.538(2) 0.0112(11) 0.1123(14) 0.199(15) Uani 1 1 d D
H77A H 0.5635 -0.0109 0.1513 0.299 Uiso 1 1 calc R
H77B H 0.5877 0.0103 0.0831 0.299 Uiso 1 1 calc R
H77C H 0.4576 -0.0203 0.0926 0.299 Uiso 1 1 calc R
C78 C 0.5439(12) 0.0909(7) 0.1265(7) 0.093(5) Uani 1 1 d D
C79 C 0.6025(12) 0.1308(8) 0.1828(7) 0.087(4) Uani 1 1 d D
H79A H 0.6381 0.1059 0.2152 0.104 Uiso 1 1 calc R
C80 C 0.6101(13) 0.2137(9) 0.1929(7) 0.092(4) Uani 1 1 d D
H80A H 0.6507 0.2424 0.2324 0.111 Uiso 1 1 calc R
C81 C 0.5600(10) 0.2502(6) 0.1464(6) 0.060(3) Uani 1 1 d D
H81A H 0.5695 0.3046 0.1529 0.072 Uiso 1 1 calc R
C82 C 0.4943(13) 0.2071(7) 0.0889(6) 0.076(4) Uani 1 1 d D
H82A H 0.4581 0.2317 0.0565 0.091 Uiso 1 1 calc R
C83 C 0.4834(12) 0.1275(7) 0.0804(5) 0.072(3) Uani 1 1 d D
H83A H 0.4346 0.0970 0.0431 0.086 Uiso 1 1 calc R

loop_
_atom_site_aniso_label
_atom_site_aniso_U_11
_atom_site_aniso_U_22
_atom_site_aniso_U_33
_atom_site_aniso_U_23
_atom_site_aniso_U_13
_atom_site_aniso_U_12
U1 0.01394(10) 0.00994(10) 0.01547(10) 0.00119(7) 0.00512(7) 0.00540(7)
O1 0.017(2) 0.0142(19) 0.021(2) 0.0047(16) 0.0073(17) 0.0084(16)
O2 0.018(2) 0.019(2) 0.027(2) 0.0027(17) 0.0071(18) 0.0099(17)
O3 0.019(2) 0.0119(19) 0.026(2) -0.0052(16) 0.0052(18) 0.0086(17)
Cl1 0.0195(7) 0.0197(7) 0.0296(7) -0.0016(6) 0.0064(6) 0.0082(6)
C1 0.017(3) 0.013(3) 0.015(3) 0.002(2) 0.002(2) 0.006(2)
P1 0.0161(7) 0.0122(6) 0.0136(6) 0.0014(5) 0.0045(5) 0.0075(6)
C2 0.027(3) 0.013(3) 0.015(3) 0.003(2) 0.006(2) 0.013(2)
C3 0.024(3) 0.023(3) 0.023(3) 0.001(3) 0.006(3) 0.008(3)
C4 0.035(4) 0.027(3) 0.020(3) 0.003(3) 0.008(3) 0.014(3)
C5 0.045(5) 0.043(4) 0.021(3) 0.007(3) 0.018(3) 0.027(4)
C6 0.024(4) 0.041(4) 0.029(4) 0.005(3) 0.015(3) 0.014(3)
C7 0.024(3) 0.025(3) 0.017(3) 0.003(2) 0.006(3) 0.009(3)
C8 0.015(3) 0.015(3) 0.019(3) 0.003(2) -0.003(2) 0.007(2)
C9 0.032(4) 0.021(3) 0.021(3) 0.003(2) 0.009(3) 0.013(3)
C10 0.047(5) 0.022(3) 0.030(4) 0.000(3) 0.007(3) 0.020(3)
C11 0.044(4) 0.016(3) 0.029(4) 0.009(3) 0.006(3) 0.012(3)
C12 0.032(4) 0.018(3) 0.022(3) 0.006(2) 0.005(3) 0.008(3)
C13 0.019(3) 0.018(3) 0.019(3) -0.002(2) 0.000(2) 0.006(2)
N1 0.014(2) 0.013(2) 0.016(2) -0.0020(18) 0.0012(19) 0.0049(19)
Si1 0.0157(8) 0.0179(8) 0.0160(7) 0.0012(6) 0.0029(6) 0.0078(6)
C26 0.015(3) 0.018(3) 0.024(3) 0.002(2) 0.004(2) 0.006(2)
C27 0.018(3) 0.024(3) 0.024(3) -0.001(3) 0.003(3) 0.008(3)
C28 0.015(3) 0.022(3) 0.018(3) 0.004(2) 0.000(2) 0.009(2)
P2 0.0138(7) 0.0141(7) 0.0157(7) 0.0033(5) 0.0026(6) 0.0040(6)
C14 0.014(3) 0.024(3) 0.020(3) 0.000(2) 0.003(2) 0.005(2)
C15 0.023(3) 0.028(3) 0.027(3) 0.000(3) 0.002(3) 0.003(3)
C16 0.028(4) 0.043(4) 0.026(4) -0.003(3) -0.003(3) 0.007(3)
C17 0.030(4) 0.058(5) 0.022(3) 0.004(3) -0.001(3) 0.021(4)
C18 0.031(4) 0.043(4) 0.025(4) 0.011(3) 0.008(3) 0.017(3)
C19 0.023(3) 0.032(3) 0.021(3) 0.011(3) 0.004(3) 0.014(3)
C20 0.015(3) 0.017(3) 0.020(3) -0.001(2) 0.002(2) 0.005(2)
C21 0.022(3) 0.019(3) 0.018(3) 0.000(2) 0.006(3) 0.001(3)
C22 0.034(4) 0.020(3) 0.028(4) -0.005(3) 0.010(3) 0.004(3)
C23 0.038(4) 0.014(3) 0.036(4) 0.006(3) 0.010(3) 0.005(3)
C24 0.031(4) 0.026(3) 0.028(3) 0.003(3) 0.014(3) 0.009(3)
C25 0.020(3) 0.022(3) 0.022(3) 0.001(2) 0.005(3) 0.010(3)
N2 0.010(2) 0.015(2) 0.020(2) 0.0000(19) 0.0010(19) 0.0054(19)
Si2 0.0170(8) 0.0198(8) 0.0232(8) 0.0019(6) 0.0076(7) 0.0093(7)
C29 0.018(3) 0.034(4) 0.042(4) -0.005(3) 0.006(3) 0.011(3)
C30 0.025(3) 0.028(3) 0.028(3) 0.004(3) 0.014(3) 0.012(3)
C31 0.028(4) 0.036(4) 0.031(4) 0.009(3) 0.011(3) 0.020(3)
U2 0.01708(11) 0.01272(10) 0.01979(11) 0.00105(7) 0.00713(8) 0.00718(8)
O4 0.024(2) 0.019(2) 0.030(2) 0.0034(18) 0.0103(19) 0.0073(18)
C32 0.021(3) 0.013(3) 0.015(3) -0.002(2) 0.004(2) 0.006(2)
P3 0.0173(7) 0.0113(6) 0.0161(7) 0.0020(5) 0.0063(6) 0.0057(6)
C33 0.022(3) 0.013(3) 0.020(3) 0.000(2) 0.006(3) 0.005(2)
C34 0.018(3) 0.023(3) 0.021(3) -0.001(2) 0.006(2) 0.006(3)
C35 0.021(3) 0.032(4) 0.023(3) -0.001(3) 0.007(3) 0.006(3)
C36 0.026(4) 0.033(4) 0.021(3) -0.008(3) 0.013(3) -0.004(3)
C37 0.033(4) 0.018(3) 0.025(3) 0.003(3) 0.013(3) 0.001(3)
C38 0.023(3) 0.016(3) 0.027(3) 0.000(2) 0.007(3) 0.005(3)
C39 0.021(3) 0.014(3) 0.019(3) 0.002(2) 0.004(2) 0.008(2)
C40 0.022(3) 0.022(3) 0.026(3) 0.003(3) 0.006(3) 0.011(3)
C41 0.022(3) 0.021(3) 0.022(3) -0.005(3) 0.000(3) 0.005(3)
C42 0.029(4) 0.022(3) 0.021(3) -0.007(2) -0.003(3) 0.011(3)
C43 0.028(4) 0.023(3) 0.021(3) 0.000(2) 0.009(3) 0.011(3)
C44 0.021(3) 0.015(3) 0.021(3) 0.002(2) 0.005(2) 0.007(2)
N3 0.022(3) 0.017(2) 0.019(2) 0.005(2) 0.006(2) 0.010(2)
Si3 0.0233(9) 0.0167(8) 0.0196(8) 0.0023(6) 0.0042(7) 0.0111(7)
C57 0.046(4) 0.037(4) 0.021(3) 0.001(3) 0.004(3) 0.029(4)
C58 0.027(4) 0.023(3) 0.035(4) 0.007(3) 0.011(3) 0.014(3)
C59 0.040(4) 0.016(3) 0.037(4) 0.009(3) 0.003(3) 0.015(3)
P4 0.0189(7) 0.0107(6) 0.0183(7) 0.0024(5) 0.0067(6) 0.0061(6)
C45 0.028(3) 0.020(3) 0.015(3) 0.000(2) 0.007(3) 0.014(3)
C46 0.031(4) 0.019(3) 0.018(3) 0.002(2) 0.002(3) 0.011(3)
C47 0.041(4) 0.024(3) 0.023(3) 0.002(3) 0.000(3) 0.022(3)
C48 0.037(4) 0.035(4) 0.022(3) -0.004(3) -0.001(3) 0.024(3)
C49 0.023(3) 0.027(3) 0.027(3) -0.008(3) 0.000(3) 0.007(3)
C50 0.030(4) 0.017(3) 0.023(3) 0.001(2) 0.009(3) 0.011(3)
C51 0.026(3) 0.010(3) 0.019(3) 0.004(2) 0.004(3) 0.010(2)
C52 0.020(3) 0.020(3) 0.029(3) 0.002(3) 0.009(3) 0.008(3)
C53 0.025(4) 0.017(3) 0.038(4) -0.003(3) 0.005(3) 0.006(3)
C54 0.026(4) 0.015(3) 0.034(4) -0.009(3) 0.003(3) 0.004(3)
C55 0.031(4) 0.017(3) 0.027(3) 0.000(2) 0.008(3) 0.012(3)
C56 0.020(3) 0.018(3) 0.023(3) 0.002(2) 0.003(3) 0.005(2)
N4 0.024(3) 0.011(2) 0.022(3) 0.0048(19) 0.009(2) 0.008(2)
Si4 0.0304(10) 0.0229(9) 0.0236(8) 0.0069(7) 0.0137(7) 0.0121(7)
C60 0.077(7) 0.028(4) 0.061(6) 0.028(4) 0.047(5) 0.029(4)
C61 0.039(4) 0.032(4) 0.039(4) 0.011(3) 0.023(4) 0.017(3)
C62 0.043(5) 0.089(7) 0.015(3) 0.002(4) 0.008(3) 0.001(5)
C63 0.036(4) 0.032(4) 0.034(4) -0.008(3) 0.012(3) 0.004(3)
C64 0.034(4) 0.027(3) 0.016(3) -0.005(3) 0.005(3) 0.002(3)
C65 0.039(4) 0.029(4) 0.030(4) 0.002(3) 0.007(3) 0.003(3)
C66 0.033(4) 0.037(4) 0.037(4) 0.000(3) 0.000(3) 0.012(3)
C67 0.029(4) 0.033(4) 0.026(3) -0.004(3) 0.008(3) 0.005(3)
C68 0.035(4) 0.028(4) 0.024(3) 0.001(3) 0.006(3) 0.001(3)
C69 0.038(4) 0.034(4) 0.023(3) 0.003(3) 0.007(3) 0.016(3)
C70 0.096(11) 0.165(16) 0.056(8) 0.015(9) 0.015(7) 0.060(11)
C71 0.126(12) 0.062(7) 0.031(5) -0.003(5) 0.016(6) 0.020(7)
C72 0.137(13) 0.049(6) 0.030(5) -0.004(4) 0.028(7) -0.004(7)
C73 0.149(13) 0.026(5) 0.037(5) 0.001(4) 0.026(7) -0.003(6)
C74 0.133(12) 0.064(7) 0.033(5) -0.002(5) 0.018(6) 0.038(8)
C75 0.107(10) 0.039(5) 0.033(5) -0.001(4) 0.018(6) 0.004(6)
C76 0.104(9) 0.032(5) 0.034(5) 0.003(4) 0.025(5) 0.002(5)
C77 0.30(3) 0.103(14) 0.29(3) 0.101(18) 0.24(3) 0.092(18)
C78 0.168(16) 0.051(7) 0.089(10) 0.034(7) 0.053(11) 0.059(9)
C79 0.093(10) 0.064(8) 0.081(9) 0.023(7) -0.020(7) 0.019(7)
C80 0.084(10) 0.095(10) 0.067(8) 0.006(7) -0.007(7) 0.002(8)
C81 0.061(7) 0.050(6) 0.071(7) 0.010(5) 0.024(6) 0.015(5)
C82 0.109(10) 0.059(7) 0.057(7) -0.003(5) -0.003(7) 0.038(7)
C83 0.099(10) 0.066(7) 0.042(6) 0.005(5) 0.000(6) 0.027(7)

loop_
_atom_type_symbol
_atom_type_description
_atom_type_scat_dispersion_real
_atom_type_scat_dispersion_imag
_atom_type_scat_source
C C 0.0181 0.0091 'International Tables Vol C Tables 4.2.6.8 and 6.1.1.4'
H H 0.0000 0.0000 'International Tables Vol C Tables 4.2.6.8 and 6.1.1.4'
N N 0.0311 0.0180 'International Tables Vol C Tables 4.2.6.8 and 6.1.1.4'
O O 0.0492 0.0322 'International Tables Vol C Tables 4.2.6.8 and 6.1.1.4'
Si Si 0.2541 0.3302 'International Tables Vol C Tables 4.2.6.8 and 6.1.1.4'
P P 0.2955 0.4335 'International Tables Vol C Tables 4.2.6.8 and 6.1.1.4'
Cl Cl 0.3639 0.7018 'International Tables Vol C Tables 4.2.6.8 and 6.1.1.4'
U U -4.3638 13.4090 'International Tables Vol C Tables 4.2.6.8 and 6.1.1.4'

loop_
_geom_angle_atom_site_label_1
_geom_angle_atom_site_label_2
_geom_angle_atom_site_label_3
_geom_angle
O2 U1 O1 177.41(18)
O2 U1 O3 88.33(17)
O1 U1 O3 89.42(17)
O2 U1 N2 95.65(18)
O1 U1 N2 85.40(18)
O3 U1 N2 83.96(15)
O2 U1 N1 97.49(17)
O1 U1 N1 84.08(17)
O3 U1 N1 156.23(15)
N2 U1 N1 118.10(16)
O2 U1 C1 79.78(18)
O1 U1 C1 102.80(18)
O3 U1 C1 142.12(16)
N2 U1 C1 61.93(17)
N1 U1 C1 61.60(16)
O2 U1 Cl1 86.29(15)
O1 U1 Cl1 91.77(14)
O3 U1 Cl1 71.57(11)
N2 U1 Cl1 155.40(12)
N1 U1 Cl1 85.77(11)
C1 U1 Cl1 142.00(13)
U2 O3 U1 126.4(2)
U2 Cl1 U1 84.15(4)
P1 C1 P2 137.9(4)
P1 C1 U1 88.5(2)
P2 C1 U1 88.0(2)
P1 C1 H1A 110.2
P2 C1 H1A 110.2
U1 C1 H1A 110.2
N1 P1 C1 107.5(3)
N1 P1 C8 111.3(3)
C1 P1 C8 114.3(3)
N1 P1 C2 113.8(3)
C1 P1 C2 104.9(3)
C8 P1 C2 105.1(3)
C3 C2 C7 119.2(6)
C3 C2 P1 120.0(5)
C7 C2 P1 120.9(5)
C4 C3 C2 120.9(6)
C4 C3 H3A 119.6
C2 C3 H3A 119.6
C5 C4 C3 120.1(7)
C5 C4 H4A 119.9
C3 C4 H4A 119.9
C4 C5 C6 120.2(6)
C4 C5 H5A 119.9
C6 C5 H5A 119.9
C5 C6 C7 119.9(7)
C5 C6 H6A 120.0
C7 C6 H6A 120.0
C2 C7 C6 119.7(6)
C2 C7 H7A 120.1
C6 C7 H7A 120.1
C9 C8 C13 118.9(6)
C9 C8 P1 122.4(5)
C13 C8 P1 118.5(4)
C10 C9 C8 120.4(6)
C10 C9 H9A 119.8
C8 C9 H9A 119.8
C11 C10 C9 120.9(6)
C11 C10 H10A 119.5
C9 C10 H10A 119.5
C10 C11 C12 119.7(6)
C10 C11 H11A 120.1
C12 C11 H11A 120.1
C13 C12 C11 120.0(6)
C13 C12 H12A 120.0
C11 C12 H12A 120.0
C12 C13 C8 120.1(6)
C12 C13 H13A 120.0
C8 C13 H13A 120.0
P1 N1 Si1 128.9(3)
P1 N1 U1 100.4(2)
Si1 N1 U1 124.7(2)
N1 Si1 C28 112.3(3)
N1 Si1 C27 112.3(3)
C28 Si1 C27 105.0(3)
N1 Si1 C26 109.0(3)
C28 Si1 C26 108.9(3)
C27 Si1 C26 109.2(3)
Si1 C26 H26A 109.5
Si1 C26 H26B 109.5
H26A C26 H26B 109.5
Si1 C26 H26C 109.5
H26A C26 H26C 109.5
H26B C26 H26C 109.5
Si1 C27 H27A 109.5
Si1 C27 H27B 109.5
H27A C27 H27B 109.5
Si1 C27 H27C 109.5
H27A C27 H27C 109.5
H27B C27 H27C 109.5
Si1 C28 H28A 109.5
Si1 C28 H28B 109.5
H28A C28 H28B 109.5
Si1 C28 H28C 109.5
H28A C28 H28C 109.5
H28B C28 H28C 109.5
N2 P2 C1 106.4(3)
N2 P2 C20 114.6(3)
C1 P2 C20 110.1(3)
N2 P2 C14 110.3(3)
C1 P2 C14 108.0(3)
C20 P2 C14 107.3(3)
C15 C14 C19 119.1(6)
C15 C14 P2 123.8(5)
C19 C14 P2 116.9(5)
C14 C15 C16 121.0(7)
C14 C15 H15A 119.5
C16 C15 H15A 119.5
C17 C16 C15 119.7(7)
C17 C16 H16A 120.1
C15 C16 H16A 120.1
C16 C17 C18 120.4(7)
C16 C17 H17A 119.8
C18 C17 H17A 119.8
C17 C18 C19 119.6(7)
C17 C18 H18A 120.2
C19 C18 H18A 120.2
C18 C19 C14 120.2(7)
C18 C19 H19A 119.9
C14 C19 H19A 119.9
C25 C20 C21 118.9(6)
C25 C20 P2 121.0(5)
C21 C20 P2 120.1(5)
C22 C21 C20 120.7(6)
C22 C21 H21A 119.6
C20 C21 H21A 119.6
C23 C22 C21 119.3(6)
C23 C22 H22A 120.3
C21 C22 H22A 120.3
C22 C23 C24 121.6(6)
C22 C23 H23A 119.2
C24 C23 H23A 119.2
C23 C24 C25 119.6(6)
C23 C24 H24A 120.2
C25 C24 H24A 120.2
C20 C25 C24 119.9(6)
C20 C25 H25A 120.0
C24 C25 H25A 120.0
P2 N2 Si2 131.4(3)
P2 N2 U1 102.3(2)
Si2 N2 U1 126.1(2)
N2 Si2 C30 109.3(3)
N2 Si2 C29 109.9(3)
C30 Si2 C29 109.1(3)
N2 Si2 C31 109.6(3)
C30 Si2 C31 110.7(3)
C29 Si2 C31 108.2(3)
Si2 C29 H29A 109.5
Si2 C29 H29B 109.5
H29A C29 H29B 109.5
Si2 C29 H29C 109.5
H29A C29 H29C 109.5
H29B C29 H29C 109.5
Si2 C30 H30A 109.5
Si2 C30 H30B 109.5
H30A C30 H30B 109.5
Si2 C30 H30C 109.5
H30A C30 H30C 109.5
H30B C30 H30C 109.5
Si2 C31 H31A 109.5
Si2 C31 H31B 109.5
H31A C31 H31B 109.5
Si2 C31 H31C 109.5
H31A C31 H31C 109.5
H31B C31 H31C 109.5
O4 U2 O3 171.03(18)
O4 U2 N3 90.57(19)
O3 U2 N3 94.97(18)
O4 U2 N4 89.56(18)
O3 U2 N4 93.68(17)
N3 U2 N4 120.50(16)
O4 U2 C32 101.19(18)
O3 U2 C32 87.69(17)
N3 U2 C32 60.76(17)
N4 U2 C32 60.95(17)
O4 U2 Cl1 93.36(14)
O3 U2 Cl1 77.84(12)
N3 U2 Cl1 116.87(12)
N4 U2 Cl1 122.51(12)
C32 U2 Cl1 165.19(13)
P4 C32 P3 139.3(4)
P4 C32 U2 87.4(2)
P3 C32 U2 88.3(2)
P4 C32 H32A 109.8
P3 C32 H32A 109.8
U2 C32 H32A 109.8
N3 P3 C32 105.1(3)
N3 P3 C33 114.8(3)
C32 P3 C33 106.4(3)
N3 P3 C39 112.6(3)
C32 P3 C39 114.1(3)
C33 P3 C39 103.9(3)
C38 C33 C34 118.5(6)
C38 C33 P3 122.1(5)
C34 C33 P3 119.3(5)
C35 C34 C33 120.7(6)
C35 C34 H34A 119.7
C33 C34 H34A 119.7
C34 C35 C36 120.3(7)
C34 C35 H35A 119.9
C36 C35 H35A 119.9
C37 C36 C35 119.6(6)
C37 C36 H36A 120.2
C35 C36 H36A 120.2
C38 C37 C36 120.3(6)
C38 C37 H37A 119.9
C36 C37 H37A 119.9
C37 C38 C33 120.7(6)
C37 C38 H38A 119.7
C33 C38 H38A 119.7
C44 C39 C40 119.6(6)
C44 C39 P3 122.1(5)
C40 C39 P3 118.3(5)
C41 C40 C39 120.0(6)
C41 C40 H40A 120.0
C39 C40 H40A 120.0
C40 C41 C42 120.3(6)
C40 C41 H41A 119.8
C42 C41 H41A 119.8
C43 C42 C41 119.7(6)
C43 C42 H42A 120.1
C41 C42 H42A 120.1
C42 C43 C44 120.4(6)
C42 C43 H43A 119.8
C44 C43 H43A 119.8
C43 C44 C39 119.9(6)
C43 C44 H44A 120.1
C39 C44 H44A 120.1
P3 N3 Si3 135.4(3)
P3 N3 U2 101.2(2)
Si3 N3 U2 121.9(3)
N3 Si3 C59 109.4(3)
N3 Si3 C58 107.8(3)
C59 Si3 C58 105.5(3)
N3 Si3 C57 111.8(3)
C59 Si3 C57 112.7(4)
C58 Si3 C57 109.3(4)
Si3 C57 H57A 109.5
Si3 C57 H57B 109.5
H57A C57 H57B 109.5
Si3 C57 H57C 109.5
H57A C57 H57C 109.5
H57B C57 H57C 109.5
Si3 C58 H58A 109.5
Si3 C58 H58B 109.5
H58A C58 H58B 109.5
Si3 C58 H58C 109.5
H58A C58 H58C 109.5
H58B C58 H58C 109.5
Si3 C59 H59A 109.5
Si3 C59 H59B 109.5
H59A C59 H59B 109.5
Si3 C59 H59C 109.5
H59A C59 H59C 109.5
H59B C59 H59C 109.5
N4 P4 C32 105.5(3)
N4 P4 C51 112.4(3)
C32 P4 C51 111.2(3)
N4 P4 C45 115.7(3)
C32 P4 C45 109.2(3)
C51 P4 C45 102.9(3)
C50 C45 C46 118.9(6)
C50 C45 P4 120.9(5)
C46 C45 P4 120.1(5)
C47 C46 C45 119.6(7)
C47 C46 H46A 120.2
C45 C46 H46A 120.2
C48 C47 C46 121.1(6)
C48 C47 H47A 119.5
C46 C47 H47A 119.5
C47 C48 C49 119.8(6)
C47 C48 H48A 120.1
C49 C48 H48A 120.1
C50 C49 C48 120.1(7)
C50 C49 H49A 120.0
C48 C49 H49A 120.0
C49 C50 C45 120.6(6)
C49 C50 H50A 119.7
C45 C50 H50A 119.7
C52 C51 C56 120.5(6)
C52 C51 P4 119.3(5)
C56 C51 P4 120.2(5)
C51 C52 C53 119.5(6)
C51 C52 H52A 120.3
C53 C52 H52A 120.3
C54 C53 C52 119.6(6)
C54 C53 H53A 120.2
C52 C53 H53A 120.2
C55 C54 C53 120.1(6)
C55 C54 H54A 120.0
C53 C54 H54A 120.0
C56 C55 C54 120.7(6)
C56 C55 H55A 119.7
C54 C55 H55A 119.7
C55 C56 C51 119.6(6)
C55 C56 H56A 120.2
C51 C56 H56A 120.2
P4 N4 Si4 139.7(3)
P4 N4 U2 99.9(2)
Si4 N4 U2 120.3(2)
N4 Si4 C60 113.7(3)
N4 Si4 C62 111.4(3)
C60 Si4 C62 109.5(5)
N4 Si4 C61 105.4(3)
C60 Si4 C61 108.4(4)
C62 Si4 C61 108.0(4)
Si4 C60 H60A 109.5
Si4 C60 H60B 109.5
H60A C60 H60B 109.5
Si4 C60 H60C 109.5
H60A C60 H60C 109.5
H60B C60 H60C 109.5
Si4 C61 H61A 109.5
Si4 C61 H61B 109.5
H61A C61 H61B 109.5
Si4 C61 H61C 109.5
H61A C61 H61C 109.5
H61B C61 H61C 109.5
Si4 C62 H62A 109.5
Si4 C62 H62B 109.5
H62A C62 H62B 109.5
Si4 C62 H62C 109.5
H62A C62 H62C 109.5
H62B C62 H62C 109.5
C64 C63 H63A 109.5
C64 C63 H63B 109.5
H63A C63 H63B 109.5
C64 C63 H63C 109.5
H63A C63 H63C 109.5
H63B C63 H63C 109.5
C65 C64 C69 118.2(7)
C65 C64 C63 121.1(7)
C69 C64 C63 120.6(7)
C64 C65 C66 120.9(7)
C64 C65 H65A 119.6
C66 C65 H65A 119.6
C67 C66 C65 120.6(7)
C67 C66 H66A 119.7
C65 C66 H66A 119.7
C66 C67 C68 119.2(7)
C66 C67 H67A 120.4
C68 C67 H67A 120.4
C67 C68 C69 120.4(7)
C67 C68 H68A 119.8
C69 C68 H68A 119.8
C64 C69 C68 120.7(7)
C64 C69 H69A 119.7
C68 C69 H69A 119.7
C71 C70 H70A 109.5
C71 C70 H70B 109.5
H70A C70 H70B 109.5
C71 C70 H70C 109.5
H70A C70 H70C 109.5
H70B C70 H70C 109.5
C72 C71 C76 120.2(14)
C72 C71 C70 121.7(15)
C76 C71 C70 118.1(12)
C71 C72 C73 117.7(13)
C71 C72 H72A 121.1
C73 C72 H72A 121.1
C74 C73 C72 121.7(11)
C74 C73 H73A 119.1
C72 C73 H73A 119.1
C73 C74 C75 120.6(14)
C73 C74 H74A 119.7
C75 C74 H74A 119.7
C76 C75 C74 118.0(12)
C76 C75 H75A 121.0
C74 C75 H75A 121.0
C75 C76 C71 121.7(10)
C75 C76 H76A 119.1
C71 C76 H76A 119.1
C78 C77 H77A 109.5
C78 C77 H77B 109.5
H77A C77 H77B 109.5
C78 C77 H77C 109.5
H77A C77 H77C 109.5
H77B C77 H77C 109.5
C79 C78 C83 119.8(11)
C79 C78 C77 121.6(17)
C83 C78 C77 118.6(18)
C78 C79 C80 118.5(11)
C78 C79 H79A 120.8
C80 C79 H79A 120.8
C81 C80 C79 121.2(13)
C81 C80 H80A 119.4
C79 C80 H80A 119.4
C80 C81 C82 119.9(11)
C80 C81 H81A 120.0
C82 C81 H81A 120.0
C83 C82 C81 118.7(11)
C83 C82 H82A 120.7
C81 C82 H82A 120.7
C82 C83 C78 121.5(12)
C82 C83 H83A 119.2
C78 C83 H83A 119.2

loop_
_geom_bond_atom_site_label_1
_geom_bond_atom_site_label_2
_geom_bond_distance
U1 O2 1.776(4)
U1 O1 1.785(4)
U1 O3 2.316(4)
U1 N2 2.433(5)
U1 N1 2.493(5)
U1 C1 2.732(6)
U1 Cl1 2.8560(15)
O3 U2 1.932(4)
Cl1 U2 2.8089(14)
C1 P1 1.729(6)
C1 P2 1.731(6)
C1 H1A 0.9800
P1 N1 1.596(5)
P1 C8 1.812(6)
P1 C2 1.819(6)
C2 C3 1.387(9)
C2 C7 1.389(9)
C3 C4 1.377(9)
C3 H3A 0.9300
C4 C5 1.377(11)
C4 H4A 0.9300
C5 C6 1.380(11)
C5 H5A 0.9300
C6 C7 1.403(9)
C6 H6A 0.9300
C7 H7A 0.9300
C8 C9 1.394(9)
C8 C13 1.405(9)
C9 C10 1.383(10)
C9 H9A 0.9300
C10 C11 1.374(11)
C10 H10A 0.9300
C11 C12 1.396(10)
C11 H11A 0.9300
C12 C13 1.394(9)
C12 H12A 0.9300
C13 H13A 0.9300
N1 Si1 1.748(5)
Si1 C28 1.867(6)
Si1 C27 1.871(6)
Si1 C26 1.877(6)
C26 H26A 0.9600
C26 H26B 0.9600
C26 H26C 0.9600
C27 H27A 0.9600
C27 H27B 0.9600
C27 H27C 0.9600
C28 H28A 0.9600
C28 H28B 0.9600
C28 H28C 0.9600
P2 N2 1.602(5)
P2 C20 1.795(6)
P2 C14 1.820(6)
C14 C15 1.387(9)
C14 C19 1.400(9)
C15 C16 1.389(10)
C15 H15A 0.9300
C16 C17 1.384(12)
C16 H16A 0.9300
C17 C18 1.391(11)
C17 H17A 0.9300
C18 C19 1.396(10)
C18 H18A 0.9300
C19 H19A 0.9300
C20 C25 1.397(9)
C20 C21 1.409(9)
C21 C22 1.381(10)
C21 H21A 0.9300
C22 C23 1.377(10)
C22 H22A 0.9300
C23 C24 1.377(10)
C23 H23A 0.9300
C24 C25 1.398(10)
C24 H24A 0.9300
C25 H25A 0.9300
N2 Si2 1.740(5)
Si2 C30 1.862(7)
Si2 C29 1.866(7)
Si2 C31 1.877(7)
C29 H29A 0.9600
C29 H29B 0.9600
C29 H29C 0.9600
C30 H30A 0.9600
C30 H30B 0.9600
C30 H30C 0.9600
C31 H31A 0.9600
C31 H31B 0.9600
C31 H31C 0.9600
U2 O4 1.843(5)
U2 N3 2.470(5)
U2 N4 2.474(5)
U2 C32 2.735(6)
C32 P4 1.729(6)
C32 P3 1.730(6)
C32 H32A 0.9800
P3 N3 1.597(5)
P3 C33 1.824(6)
P3 C39 1.825(6)
C33 C38 1.394(9)
C33 C34 1.399(9)
C34 C35 1.375(9)
C34 H34A 0.9300
C35 C36 1.387(10)
C35 H35A 0.9300
C36 C37 1.386(11)
C36 H36A 0.9300
C37 C38 1.379(10)
C37 H37A 0.9300
C38 H38A 0.9300
C39 C44 1.392(9)
C39 C40 1.398(9)
C40 C41 1.386(9)
C40 H40A 0.9300
C41 C42 1.390(10)
C41 H41A 0.9300
C42 C43 1.385(10)
C42 H42A 0.9300
C43 C44 1.392(9)
C43 H43A 0.9300
C44 H44A 0.9300
N3 Si3 1.740(5)
Si3 C59 1.868(7)
Si3 C58 1.872(7)
Si3 C57 1.873(7)
C57 H57A 0.9600
C57 H57B 0.9600
C57 H57C 0.9600
C58 H58A 0.9600
C58 H58B 0.9600
C58 H58C 0.9600
C59 H59A 0.9600
C59 H59B 0.9600
C59 H59C 0.9600
P4 N4 1.600(5)
P4 C51 1.815(6)
P4 C45 1.824(6)
C45 C50 1.393(10)
C45 C46 1.400(9)
C46 C47 1.385(10)
C46 H46A 0.9300
C47 C48 1.370(11)
C47 H47A 0.9300
C48 C49 1.384(10)
C48 H48A 0.9300
C49 C50 1.382(10)
C49 H49A 0.9300
C50 H50A 0.9300
C51 C52 1.390(9)
C51 C56 1.393(9)
C52 C53 1.404(9)
C52 H52A 0.9300
C53 C54 1.390(10)
C53 H53A 0.9300
C54 C55 1.387(10)
C54 H54A 0.9300
C55 C56 1.380(9)
C55 H55A 0.9300
C56 H56A 0.9300
N4 Si4 1.726(5)
Si4 C60 1.868(7)
Si4 C62 1.870(9)
Si4 C61 1.872(8)
C60 H60A 0.9600
C60 H60B 0.9600
C60 H60C 0.9600
C61 H61A 0.9600
C61 H61B 0.9600
C61 H61C 0.9600
C62 H62A 0.9600
C62 H62B 0.9600
C62 H62C 0.9600
C63 C64 1.509(11)
C63 H63A 0.9600
C63 H63B 0.9600
C63 H63C 0.9600
C64 C65 1.388(11)
C64 C69 1.393(10)
C65 C66 1.393(12)
C65 H65A 0.9300
C66 C67 1.377(11)
C66 H66A 0.9300
C67 C68 1.385(11)
C67 H67A 0.9300
C68 C69 1.395(11)
C68 H68A 0.9300
C69 H69A 0.9300
C70 C71 1.51(2)
C70 H70A 0.9600
C70 H70B 0.9600
C70 H70C 0.9600
C71 C72 1.375(17)
C71 C76 1.389(18)
C72 C73 1.42(2)
C72 H72A 0.9300
C73 C74 1.353(19)
C73 H73A 0.9300
C74 C75 1.395(15)
C74 H74A 0.9300
C75 C76 1.382(18)
C75 H75A 0.9300
C76 H76A 0.9300
C77 C78 1.40(2)
C77 H77A 0.9600
C77 H77B 0.9600
C77 H77C 0.9600
C78 C79 1.32(2)
C78 C83 1.395(18)
C79 C80 1.44(2)
C79 H79A 0.9300
C80 C81 1.338(18)
C80 H80A 0.9300
C81 C82 1.378(16)
C81 H81A 0.9300
C82 C83 1.368(16)
C82 H82A 0.9300
C83 H83A 0.9300

loop_
_geom_torsion_atom_site_label_1
_geom_torsion_atom_site_label_2
_geom_torsion_atom_site_label_3
_geom_torsion_atom_site_label_4
_geom_torsion
O2 U1 O3 U2 -85.8(3)
O1 U1 O3 U2 92.9(3)
N2 U1 O3 U2 178.3(3)
N1 U1 O3 U2 19.1(6)
C1 U1 O3 U2 -156.8(2)
Cl1 U1 O3 U2 0.8(2)
O2 U1 Cl1 U2 89.03(13)
O1 U1 Cl1 U2 -89.25(13)
O3 U1 Cl1 U2 -0.45(12)
N2 U1 Cl1 U2 -6.4(3)
N1 U1 Cl1 U2 -173.17(12)
C1 U1 Cl1 U2 157.20(19)
O2 U1 C1 P1 112.7(2)
O1 U1 C1 P1 -67.5(2)
O3 U1 C1 P1 -173.51(18)
N2 U1 C1 P1 -145.2(3)
N1 U1 C1 P1 8.39(19)
Cl1 U1 C1 P1 42.5(3)
O2 U1 C1 P2 -109.2(2)
O1 U1 C1 P2 70.5(2)
O3 U1 C1 P2 -35.4(4)
N2 U1 C1 P2 -7.07(18)
N1 U1 C1 P2 146.5(3)
Cl1 U1 C1 P2 -179.43(7)
P2 C1 P1 N1 -97.5(5)
U1 C1 P1 N1 -12.1(3)
P2 C1 P1 C8 26.5(6)
U1 C1 P1 C8 111.9(3)
P2 C1 P1 C2 141.1(5)
U1 C1 P1 C2 -133.6(2)
N1 P1 C2 C3 -164.6(5)
C1 P1 C2 C3 -47.4(5)
C8 P1 C2 C3 73.4(5)
N1 P1 C2 C7 15.8(6)
C1 P1 C2 C7 133.0(5)
C8 P1 C2 C7 -106.2(5)
C7 C2 C3 C4 2.4(9)
P1 C2 C3 C4 -177.2(5)
C2 C3 C4 C5 -0.7(10)
C3 C4 C5 C6 -1.5(10)
C4 C5 C6 C7 1.9(11)
C3 C2 C7 C6 -1.9(9)
P1 C2 C7 C6 177.6(5)
C5 C6 C7 C2 -0.2(10)
N1 P1 C8 C9 -127.2(5)
C1 P1 C8 C9 110.7(6)
C2 P1 C8 C9 -3.7(6)
N1 P1 C8 C13 47.2(6)
C1 P1 C8 C13 -74.8(5)
C2 P1 C8 C13 170.8(5)
C13 C8 C9 C10 -0.2(10)
P1 C8 C9 C10 174.3(6)
C8 C9 C10 C11 0.7(11)
C9 C10 C11 C12 -0.1(12)
C10 C11 C12 C13 -0.9(11)
C11 C12 C13 C8 1.4(10)
C9 C8 C13 C12 -0.9(9)
P1 C8 C13 C12 -175.5(5)
C1 P1 N1 Si1 166.7(4)
C8 P1 N1 Si1 40.8(5)
C2 P1 N1 Si1 -77.6(4)
C1 P1 N1 U1 13.5(3)
C8 P1 N1 U1 -112.3(3)
C2 P1 N1 U1 129.2(2)
O2 U1 N1 P1 -83.3(3)
O1 U1 N1 P1 98.8(2)
O3 U1 N1 P1 173.6(3)
N2 U1 N1 P1 17.2(3)
C1 U1 N1 P1 -9.2(2)
Cl1 U1 N1 P1 -169.0(2)
O2 U1 N1 Si1 122.0(3)
O1 U1 N1 Si1 -55.9(3)
O3 U1 N1 Si1 19.0(6)
N2 U1 N1 Si1 -137.5(3)
C1 U1 N1 Si1 -163.9(4)
Cl1 U1 N1 Si1 36.3(3)
P1 N1 Si1 C28 -114.6(4)
U1 N1 Si1 C28 32.7(4)
P1 N1 Si1 C27 3.4(5)
U1 N1 Si1 C27 150.7(3)
P1 N1 Si1 C26 124.6(4)
U1 N1 Si1 C26 -88.1(3)
P1 C1 P2 N2 95.4(5)
U1 C1 P2 N2 9.9(3)
P1 C1 P2 C20 -29.3(6)
U1 C1 P2 C20 -114.8(2)
P1 C1 P2 C14 -146.1(5)
U1 C1 P2 C14 128.3(2)
N2 P2 C14 C15 -121.9(6)
C1 P2 C14 C15 122.2(6)
C20 P2 C14 C15 3.6(7)
N2 P2 C14 C19 51.8(6)
C1 P2 C14 C19 -64.0(6)
C20 P2 C14 C19 177.3(5)
C19 C14 C15 C16 1.2(10)
P2 C14 C15 C16 174.8(6)
C14 C15 C16 C17 -0.7(11)
C15 C16 C17 C18 -0.1(12)
C16 C17 C18 C19 0.5(11)
C17 C18 C19 C14 -0.1(11)
C15 C14 C19 C18 -0.8(10)
P2 C14 C19 C18 -174.8(5)
N2 P2 C20 C25 3.3(6)
C1 P2 C20 C25 123.1(5)
C14 P2 C20 C25 -119.6(5)
N2 P2 C20 C21 -173.7(5)
C1 P2 C20 C21 -53.9(6)
C14 P2 C20 C21 63.5(6)
C25 C20 C21 C22 0.0(10)
P2 C20 C21 C22 177.0(5)
C20 C21 C22 C23 -0.6(11)
C21 C22 C23 C24 0.8(11)
C22 C23 C24 C25 -0.5(11)
C21 C20 C25 C24 0.3(9)
P2 C20 C25 C24 -176.7(5)
C23 C24 C25 C20 -0.1(10)
C1 P2 N2 Si2 163.5(4)
C20 P2 N2 Si2 -74.6(5)
C14 P2 N2 Si2 46.6(5)
C1 P2 N2 U1 -11.4(3)
C20 P2 N2 U1 110.5(3)
C14 P2 N2 U1 -128.3(3)
O2 U1 N2 P2 83.1(2)
O1 U1 N2 P2 -99.3(2)
O3 U1 N2 P2 170.8(2)
N1 U1 N2 P2 -18.6(3)
C1 U1 N2 P2 7.8(2)
Cl1 U1 N2 P2 176.49(10)
O2 U1 N2 Si2 -92.2(3)
O1 U1 N2 Si2 85.4(3)
O3 U1 N2 Si2 -4.5(3)
N1 U1 N2 Si2 166.2(3)
C1 U1 N2 Si2 -167.5(4)
Cl1 U1 N2 Si2 1.2(5)
P2 N2 Si2 C30 127.4(4)
U1 N2 Si2 C30 -58.8(4)
P2 N2 Si2 C29 7.6(5)
U1 N2 Si2 C29 -178.6(3)
P2 N2 Si2 C31 -111.2(4)
U1 N2 Si2 C31 62.6(4)
U1 O3 U2 N3 -117.2(3)
U1 O3 U2 N4 121.7(3)
U1 O3 U2 C32 -177.6(3)
U1 O3 U2 Cl1 -0.8(2)
U1 Cl1 U2 O4 -177.69(14)
U1 Cl1 U2 O3 0.52(13)
U1 Cl1 U2 N3 89.97(14)
U1 Cl1 U2 N4 -86.06(15)
U1 Cl1 U2 C32 13.0(5)
O4 U2 C32 P4 68.2(3)
O3 U2 C32 P4 -110.5(2)
N3 U2 C32 P4 152.5(3)
N4 U2 C32 P4 -15.03(19)
Cl1 U2 C32 P4 -122.8(4)
O4 U2 C32 P3 -71.4(2)
O3 U2 C32 P3 109.9(2)
N3 U2 C32 P3 12.92(19)
N4 U2 C32 P3 -154.6(3)
Cl1 U2 C32 P3 97.7(5)
P4 C32 P3 N3 -102.1(6)
U2 C32 P3 N3 -18.2(3)
P4 C32 P3 C33 135.7(5)
U2 C32 P3 C33 -140.4(2)
P4 C32 P3 C39 21.7(7)
U2 C32 P3 C39 105.7(3)
N3 P3 C33 C38 34.5(6)
C32 P3 C33 C38 150.3(5)
C39 P3 C33 C38 -88.9(5)
N3 P3 C33 C34 -148.7(5)
C32 P3 C33 C34 -32.9(6)
C39 P3 C33 C34 87.8(5)
C38 C33 C34 C35 -1.1(9)
P3 C33 C34 C35 -177.9(5)
C33 C34 C35 C36 0.6(10)
C34 C35 C36 C37 0.5(10)
C35 C36 C37 C38 -1.1(10)
C36 C37 C38 C33 0.7(10)
C34 C33 C38 C37 0.4(9)
P3 C33 C38 C37 177.2(5)
N3 P3 C39 C44 -137.7(5)
C32 P3 C39 C44 102.5(5)
C33 P3 C39 C44 -12.9(6)
N3 P3 C39 C40 40.9(6)
C32 P3 C39 C40 -78.9(5)
C33 P3 C39 C40 165.7(5)
C44 C39 C40 C41 0.0(9)
P3 C39 C40 C41 -178.7(5)
C39 C40 C41 C42 -0.5(10)
C40 C41 C42 C43 1.1(10)
C41 C42 C43 C44 -1.2(10)
C42 C43 C44 C39 0.7(10)
C40 C39 C44 C43 -0.1(9)
P3 C39 C44 C43 178.5(5)
C32 P3 N3 Si3 -173.8(4)
C33 P3 N3 Si3 -57.2(6)
C39 P3 N3 Si3 61.4(5)
C32 P3 N3 U2 20.6(3)
C33 P3 N3 U2 137.2(3)
C39 P3 N3 U2 -104.2(3)
O4 U2 N3 P3 88.2(3)
O3 U2 N3 P3 -98.8(2)
N4 U2 N3 P3 -1.6(3)
C32 U2 N3 P3 -14.3(2)
Cl1 U2 N3 P3 -177.71(17)
O4 U2 N3 Si3 -79.9(3)
O3 U2 N3 Si3 93.1(3)
N4 U2 N3 Si3 -169.7(3)
C32 U2 N3 Si3 177.6(4)
Cl1 U2 N3 Si3 14.2(3)
P3 N3 Si3 C59 97.6(5)
U2 N3 Si3 C59 -99.1(4)
P3 N3 Si3 C58 -148.2(5)
U2 N3 Si3 C58 15.1(4)
P3 N3 Si3 C57 -28.0(6)
U2 N3 Si3 C57 135.3(4)
P3 C32 P4 N4 105.6(6)
U2 C32 P4 N4 21.3(3)
P3 C32 P4 C51 -16.5(7)
U2 C32 P4 C51 -100.8(3)
P3 C32 P4 C45 -129.4(5)
U2 C32 P4 C45 146.3(2)
N4 P4 C45 C50 113.6(5)
C32 P4 C45 C50 -5.2(6)
C51 P4 C45 C50 -123.4(5)
N4 P4 C45 C46 -70.5(6)
C32 P4 C45 C46 170.7(5)
C51 P4 C45 C46 52.5(6)
C50 C45 C46 C47 -0.2(9)
P4 C45 C46 C47 -176.2(5)
C45 C46 C47 C48 1.9(10)
C46 C47 C48 C49 -2.1(10)
C47 C48 C49 C50 0.7(10)
C48 C49 C50 C45 1.0(10)
C46 C45 C50 C49 -1.3(9)
P4 C45 C50 C49 174.7(5)
N4 P4 C51 C52 -9.3(6)
C32 P4 C51 C52 108.7(5)
C45 P4 C51 C52 -134.5(5)
N4 P4 C51 C56 173.2(5)
C32 P4 C51 C56 -68.7(5)
C45 P4 C51 C56 48.1(5)
C56 C51 C52 C53 -0.2(9)
P4 C51 C52 C53 -177.6(5)
C51 C52 C53 C54 0.3(10)
C52 C53 C54 C55 -0.5(11)
C53 C54 C55 C56 0.5(10)
C54 C55 C56 C51 -0.3(10)
C52 C51 C56 C55 0.2(9)
P4 C51 C56 C55 177.6(5)
C32 P4 N4 Si4 160.2(5)
C51 P4 N4 Si4 -78.4(6)
C45 P4 N4 Si4 39.4(6)
C32 P4 N4 U2 -24.1(3)
C51 P4 N4 U2 97.3(3)
C45 P4 N4 U2 -144.8(2)
O4 U2 N4 P4 -86.6(3)
O3 U2 N4 P4 101.8(2)
N3 U2 N4 P4 3.8(3)
C32 U2 N4 P4 16.5(2)
Cl1 U2 N4 P4 179.72(15)
O4 U2 N4 Si4 90.2(3)
O3 U2 N4 Si4 -81.4(3)
N3 U2 N4 Si4 -179.4(3)
C32 U2 N4 Si4 -166.7(4)
Cl1 U2 N4 Si4 -3.5(4)
P4 N4 Si4 C60 41.1(7)
U2 N4 Si4 C60 -134.1(4)
P4 N4 Si4 C62 -83.3(7)
U2 N4 Si4 C62 101.6(5)
P4 N4 Si4 C61 159.8(5)
U2 N4 Si4 C61 -15.4(4)
C69 C64 C65 C66 -2.2(11)
C63 C64 C65 C66 174.9(7)
C64 C65 C66 C67 0.3(12)
C65 C66 C67 C68 1.1(11)
C66 C67 C68 C69 -0.6(11)
C65 C64 C69 C68 2.7(10)
C63 C64 C69 C68 -174.4(6)
C67 C68 C69 C64 -1.3(11)
C76 C71 C72 C73 0.6(15)
C70 C71 C72 C73 -178.1(11)
C71 C72 C73 C74 0.8(15)
C72 C73 C74 C75 -1.6(16)
C73 C74 C75 C76 1.0(14)
C74 C75 C76 C71 0.4(14)
C72 C71 C76 C75 -1.2(15)
C70 C71 C76 C75 177.5(10)
C83 C78 C79 C80 -5.0(19)
C77 C78 C79 C80 176.9(12)
C78 C79 C80 C81 0(2)
C79 C80 C81 C82 4(2)
C80 C81 C82 C83 -1(2)
C81 C82 C83 C78 -5(2)
C79 C78 C83 C82 8(2)
C77 C78 C83 C82 -174.1(12)
